data_2201208
loop_
_publ_author_name
'M. Nilofar Nissa'
'V. Rajakannan'
'Moon-Jib Kim'
'G. Subramaniyan'
'R. Raghunathan'
D.Velmurugan

_publ_section_title Spiro[5-carbomethoxy-2-(4-methoxyphenyl)-4-(4-methylphenyl)pyrrolidine-3,3'-chroman-4'-one]
_journal_issue 6
_journal_name_full 'Acta Crystallographica Section E'
_journal_page_first o691
_journal_page_last o693
_journal_paper_doi 10.1107/S1600536802008942
_journal_volume 58
_journal_year 2002
_chemical_formula_iupac 'C28 H27 N O5'
_chemical_formula_moiety 'C28 H27 N O5'
_chemical_formula_sum 'C28 H27 N O5'
_chemical_formula_weight 457.51
_chemical_name_common Spiropyrrolidine
_chemical_name_systematic
;
Spiro[5-carbomethoxy-2-(4-methoxyphenyl)-4-(4-methylphenyl)pyrrolidine-3,3'-
chroman-4'-one]
;
_space_group_IT_number 14
_symmetry_cell_setting monoclinic
_symmetry_space_group_name_Hall '-P 2ybc'
_symmetry_space_group_name_H-M 'P 1 21/c 1'
_atom_sites_solution_hydrogens geom
_atom_sites_solution_primary direct
_atom_sites_solution_secondary difmap
_audit_creation_method 'SHELXL-97 (Sheldrick, 1997b)'
_cell_angle_alpha 90.00
_cell_angle_beta 92.782(9)
_cell_angle_gamma 90.00
_cell_formula_units_Z 4
_cell_length_a 12.4779(6)
_cell_length_b 18.0879(19)
_cell_length_c 10.4580(19)
_cell_measurement_reflns_used 25
_cell_measurement_temperature 293(2)
_cell_measurement_theta_max 28.19
_cell_measurement_theta_min 19.69
_cell_volume 2357.6(5)
_computing_cell_refinement 'CAD-4 EXPRESS'
_computing_data_collection 'CAD-4 EXPRESS (Enraf-Nonius, 1994)'
_computing_data_reduction 'XCAD4 (Harms & Wocadlo, 1995)'
_computing_molecular_graphics 'ZORTEP (Zsolnai, 1997) and BIOSYM INSIGHT-II (MSI, 1995)'
_computing_publication_material 'SHELXL97 and PARST (Nardelli, 1983b, 1995)'
_computing_structure_refinement 'SHELXL97 (Sheldrick, 1997)'
_computing_structure_solution 'SHELXS97 (Sheldrick, 1997)'
_diffrn_ambient_temperature 293(2)
_diffrn_measured_fraction_theta_full 0.967
_diffrn_measured_fraction_theta_max 0.967
_diffrn_measurement_device_type 'Enraf-Nonius CAD-4'
_diffrn_measurement_method \w/2\q
_diffrn_radiation_monochromator graphite
_diffrn_radiation_source 'fine-focus sealed tube'
_diffrn_radiation_type MoK\a
_diffrn_radiation_wavelength 0.71073
_diffrn_reflns_av_R_equivalents 0.0791
_diffrn_reflns_av_sigmaI/netI 0.0667
_diffrn_reflns_limit_h_max 14
_diffrn_reflns_limit_h_min 0
_diffrn_reflns_limit_k_max 0
_diffrn_reflns_limit_k_min -21
_diffrn_reflns_limit_l_max 12
_diffrn_reflns_limit_l_min -12
_diffrn_reflns_number 4342
_diffrn_reflns_theta_full 24.97
_diffrn_reflns_theta_max 24.97
_diffrn_reflns_theta_min 1.63
_diffrn_standards_decay_% 1
_diffrn_standards_interval_count 100
_diffrn_standards_interval_time 120
_diffrn_standards_number 3
_exptl_absorpt_coefficient_mu 0.088
_exptl_absorpt_correction_type none
_exptl_crystal_colour colourless
_exptl_crystal_density_diffrn 1.289
_exptl_crystal_density_meas ?
_exptl_crystal_density_method 'not measured'
_exptl_crystal_description prism
_exptl_crystal_F_000 968
_exptl_crystal_size_max 0.32
_exptl_crystal_size_mid 0.25
_exptl_crystal_size_min 0.18
_refine_diff_density_max 0.336
_refine_diff_density_min -0.412
_refine_ls_extinction_coef 0.00
_refine_ls_extinction_method 'SHELXL97 (Sheldrick, 1997)'
_refine_ls_goodness_of_fit_ref 1.020
_refine_ls_hydrogen_treatment constr
_refine_ls_matrix_type full
_refine_ls_number_parameters 310
_refine_ls_number_reflns 4144
_refine_ls_number_restraints 0
_refine_ls_restrained_S_all 1.020
_refine_ls_R_factor_all 0.1375
_refine_ls_R_factor_gt 0.0643
_refine_ls_shift/su_max 0.005
_refine_ls_shift/su_mean 0.001
_refine_ls_structure_factor_coef Fsqd
_refine_ls_weighting_details 'w = 1/[\s^2^(Fo^2^)+(0.1092P)^2^+0.3704P] where P = (Fo^2^+2Fc^2^)/3'
_refine_ls_weighting_scheme calc
_refine_ls_wR_factor_gt 0.1686
_refine_ls_wR_factor_ref 0.2003
_reflns_number_gt 2306
_reflns_number_total 4144
_reflns_threshold_expression I>2sigma(I)
_cod_data_source_file ww6016.cif
_cod_data_source_block I
_cod_depositor_comments
;
The following automatic conversions were performed:

'_exptl_crystal_density_meas' value 'none' was changed to '?' - the
value is perceived as not measured.

Automatic conversion script
Id: cif_fix_values 3008 2015-01-20 13:52:24Z robertas 
;
_cod_original_sg_symbol_H-M 'P 21/c'
_cod_database_code 2201208
_cod_database_fobs_code 2201208

loop_
_symmetry_equiv_pos_as_xyz
'x, y, z'
'-x, y+1/2, -z+1/2'
'-x, -y, -z'
'x, -y-1/2, z-1/2'

loop_
_atom_site_label
_atom_site_fract_x
_atom_site_fract_y
_atom_site_fract_z
_atom_site_U_iso_or_equiv
_atom_site_adp_type
_atom_site_calc_flag
_atom_site_refinement_flags
_atom_site_occupancy
_atom_site_disorder_assembly
_atom_site_disorder_group
_atom_site_type_symbol
N1 0.2774(2) -0.26246(13) 0.7940(3) 0.0540(7) Uani d . 1 . . N
H1 0.2497 -0.3050 0.7761 0.065 Uiso calc R 1 . . H
O1 0.25013(19) -0.11143(13) 0.5449(2) 0.0628(7) Uani d . 1 . . O
O2 0.21895(19) -0.03912(13) 0.9101(2) 0.0642(7) Uani d . 1 . . O
O3 -0.2169(2) -0.1963(2) 0.6407(4) 0.1211(13) Uani d . 1 . . O
O4 0.4439(2) -0.32473(18) 0.6358(3) 0.0967(10) Uani d . 1 . . O
O5 0.5293(2) -0.33171(16) 0.8231(2) 0.0832(9) Uani d . 1 . . O
C1 0.2412(2) -0.09030(16) 0.6545(3) 0.0435(7) Uani d . 1 . . C
C2 0.2936(2) -0.13159(15) 0.7686(3) 0.0397(7) Uani d . 1 . . C
C3 0.3160(3) -0.07462(18) 0.8747(3) 0.0518(8) Uani d . 1 . . C
H3A 0.3494 -0.0990 0.9491 0.062 Uiso calc R 1 . . H
H3B 0.3656 -0.0377 0.8455 0.062 Uiso calc R 1 . . H
C4 0.0974(3) 0.0540(2) 0.8404(5) 0.0882(14) Uani d . 1 . . C
H4 0.0878 0.0668 0.9253 0.106 Uiso calc R 1 . . H
C5 0.0444(4) 0.0918(2) 0.7423(7) 0.1031(18) Uani d . 1 . . C
H5 -0.0016 0.1304 0.7610 0.124 Uiso calc R 1 . . H
C6 0.0585(4) 0.0733(3) 0.6183(6) 0.1015(17) Uani d . 1 . . C
H6 0.0232 0.1000 0.5530 0.122 Uiso calc R 1 . . H
C7 0.1239(3) 0.0162(2) 0.5886(4) 0.0728(11) Uani d . 1 . . C
H7 0.1321 0.0039 0.5032 0.087 Uiso calc R 1 . . H
C8 0.1788(2) -0.02414(17) 0.6848(3) 0.0512(8) Uani d . 1 . . C
C9 0.1653(3) -0.00345(18) 0.8107(4) 0.0592(9) Uani d . 1 . . C
C10 0.2187(2) -0.19416(16) 0.8197(3) 0.0468(8) Uani d . 1 . . C
H10 0.2168 -0.1886 0.9128 0.056 Uiso calc R 1 . . H
C11 0.1040(2) -0.19614(17) 0.7657(3) 0.0503(8) Uani d . 1 . . C
C12 0.0243(3) -0.1614(2) 0.8323(4) 0.0722(11) Uani d . 1 . . C
H12 0.0428 -0.1376 0.9091 0.087 Uiso calc R 1 . . H
C13 -0.0805(3) -0.1615(3) 0.7876(5) 0.0904(14) Uani d . 1 . . C
H13 -0.1324 -0.1372 0.8328 0.108 Uiso calc R 1 . . H
C14 -0.1090(3) -0.1977(2) 0.6749(5) 0.0783(12) Uani d . 1 . . C
C15 -0.0327(3) -0.2302(2) 0.6067(4) 0.0709(11) Uani d . 1 . . C
H15 -0.0514 -0.2527 0.5288 0.085 Uiso calc R 1 . . H
C16 0.0746(3) -0.23004(19) 0.6530(4) 0.0602(9) Uani d . 1 . . C
H16 0.1264 -0.2534 0.6063 0.072 Uiso calc R 1 . . H
C17 -0.2527(4) -0.2328(3) 0.5296(6) 0.135(2) Uani d . 1 . . C
H17A -0.2148 -0.2145 0.4585 0.202 Uiso calc R 1 . . H
H17B -0.3282 -0.2242 0.5145 0.202 Uiso calc R 1 . . H
H17C -0.2398 -0.2849 0.5392 0.202 Uiso calc R 1 . . H
C18 0.3917(2) -0.24459(16) 0.8044(3) 0.0472(8) Uani d . 1 . . C
H18 0.4163 -0.2374 0.8940 0.057 Uiso calc R 1 . . H
C19 0.4554(3) -0.30403(18) 0.7423(3) 0.0512(8) Uani d . 1 . . C
C20 0.5985(4) -0.3881(3) 0.7722(5) 0.120(2) Uani d . 1 . . C
H20A 0.5553 -0.4261 0.7314 0.181 Uiso calc R 1 . . H
H20B 0.6423 -0.4093 0.8408 0.181 Uiso calc R 1 . . H
H20C 0.6437 -0.3662 0.7108 0.181 Uiso calc R 1 . . H
C21 0.3955(2) -0.17283(16) 0.7299(3) 0.0431(7) Uani d . 1 . . C
H21 0.3840 -0.1858 0.6393 0.052 Uiso calc R 1 . . H
C22 0.4972(2) -0.12743(16) 0.7406(3) 0.0430(7) Uani d . 1 . . C
C23 0.5280(3) -0.08737(19) 0.6357(3) 0.0540(8) Uani d . 1 . . C
H23 0.4899 -0.0932 0.5578 0.065 Uiso calc R 1 . . H
C24 0.6131(3) -0.0394(2) 0.6434(3) 0.0604(9) Uani d . 1 . . C
H24 0.6308 -0.0131 0.5710 0.073 Uiso calc R 1 . . H
C25 0.6740(3) -0.02925(18) 0.7580(3) 0.0533(8) Uani d . 1 . . C
C26 0.6448(3) -0.07026(18) 0.8610(3) 0.0530(8) Uani d . 1 . . C
H26 0.6842 -0.0654 0.9384 0.064 Uiso calc R 1 . . H
C27 0.5589(2) -0.11856(19) 0.8538(3) 0.0513(8) Uani d . 1 . . C
H27 0.5421 -0.1455 0.9259 0.062 Uiso calc R 1 . . H
C28 0.7657(3) 0.0243(2) 0.7666(4) 0.0789(12) Uani d . 1 . . C
H28A 0.7612 0.0538 0.8424 0.118 Uiso calc R 1 . . H
H28B 0.7625 0.0558 0.6927 0.118 Uiso calc R 1 . . H
H28C 0.8323 -0.0024 0.7702 0.118 Uiso calc R 1 . . H

loop_
_atom_site_aniso_label
_atom_site_aniso_U_11
_atom_site_aniso_U_22
_atom_site_aniso_U_33
_atom_site_aniso_U_12
_atom_site_aniso_U_13
_atom_site_aniso_U_23
N1 0.0494(16) 0.0384(14) 0.0733(19) -0.0009(12) -0.0044(13) 0.0009(14)
O1 0.0748(16) 0.0749(16) 0.0380(13) 0.0086(13) -0.0045(11) 0.0054(12)
O2 0.0606(15) 0.0722(15) 0.0589(14) 0.0160(13) -0.0060(12) -0.0247(13)
O3 0.0591(19) 0.130(3) 0.171(4) 0.0167(19) -0.023(2) -0.018(3)
O4 0.116(2) 0.109(2) 0.0627(18) 0.0447(19) -0.0162(16) -0.0291(17)
O5 0.0907(19) 0.0881(19) 0.0692(17) 0.0472(16) -0.0133(14) -0.0074(15)
C1 0.0427(17) 0.0421(17) 0.0450(19) -0.0058(14) -0.0039(14) 0.0049(14)
C2 0.0443(17) 0.0394(15) 0.0345(15) 0.0004(13) -0.0064(13) -0.0012(13)
C3 0.0499(18) 0.0574(19) 0.0471(18) 0.0075(16) -0.0068(15) -0.0103(16)
C4 0.064(2) 0.073(3) 0.126(4) 0.014(2) -0.016(3) -0.042(3)
C5 0.068(3) 0.056(3) 0.181(6) 0.023(2) -0.035(3) -0.024(3)
C6 0.084(3) 0.061(3) 0.156(5) 0.012(2) -0.035(3) 0.017(3)
C7 0.065(2) 0.059(2) 0.092(3) 0.006(2) -0.014(2) 0.023(2)
C8 0.0437(18) 0.0414(17) 0.068(2) -0.0039(14) -0.0080(16) 0.0041(16)
C9 0.0458(19) 0.0482(19) 0.082(3) 0.0034(16) -0.0125(18) -0.0114(19)
C10 0.0508(18) 0.0480(18) 0.0415(17) 0.0008(15) 0.0003(14) 0.0059(14)
C11 0.0462(19) 0.0451(18) 0.060(2) -0.0023(15) 0.0029(16) 0.0082(16)
C12 0.056(2) 0.084(3) 0.077(3) 0.005(2) 0.0103(19) -0.002(2)
C13 0.051(2) 0.103(3) 0.118(4) 0.013(2) 0.007(2) -0.007(3)
C14 0.045(2) 0.077(3) 0.111(4) 0.002(2) -0.012(2) 0.011(3)
C15 0.062(2) 0.063(2) 0.086(3) -0.002(2) -0.018(2) -0.005(2)
C16 0.055(2) 0.052(2) 0.073(2) -0.0009(16) 0.0015(18) -0.0026(18)
C17 0.083(4) 0.130(5) 0.185(6) -0.006(3) -0.059(4) -0.016(5)
C18 0.0504(19) 0.0493(18) 0.0410(17) 0.0070(15) -0.0061(14) 0.0037(15)
C19 0.058(2) 0.0504(19) 0.0440(19) 0.0092(16) -0.0077(16) 0.0015(16)
C20 0.125(4) 0.123(4) 0.113(4) 0.086(4) 0.000(3) -0.005(3)
C21 0.0478(17) 0.0462(17) 0.0348(16) 0.0016(14) -0.0031(13) -0.0034(13)
C22 0.0389(16) 0.0493(17) 0.0405(17) 0.0024(14) -0.0009(13) 0.0001(14)
C23 0.0523(19) 0.072(2) 0.0368(18) -0.0040(18) -0.0051(14) 0.0043(16)
C24 0.062(2) 0.072(2) 0.047(2) -0.0083(19) 0.0023(17) 0.0171(18)
C25 0.0492(18) 0.060(2) 0.051(2) -0.0049(16) 0.0036(15) 0.0037(17)
C26 0.0494(19) 0.064(2) 0.0453(19) -0.0066(17) -0.0057(15) 0.0015(17)
C27 0.0495(19) 0.063(2) 0.0408(18) -0.0025(17) -0.0029(15) 0.0121(16)
C28 0.072(3) 0.092(3) 0.072(3) -0.025(2) -0.001(2) 0.004(2)

loop_
_atom_type_symbol
_atom_type_description
_atom_type_scat_dispersion_real
_atom_type_scat_dispersion_imag
_atom_type_scat_source
C C 0.0033 0.0016 'International Tables Vol C Tables 4.2.6.8 and 6.1.1.4'
H H 0.0000 0.0000 'International Tables Vol C Tables 4.2.6.8 and 6.1.1.4'
N N 0.0061 0.0033 'International Tables Vol C Tables 4.2.6.8 and 6.1.1.4'
O O 0.0106 0.0060 'International Tables Vol C Tables 4.2.6.8 and 6.1.1.4'

loop_
_geom_angle_atom_site_label_1
_geom_angle_atom_site_label_2
_geom_angle_atom_site_label_3
_geom_angle
C18 N1 C10 107.1(2)
C18 N1 H1 126.5
C10 N1 H1 126.5
C9 O2 C3 113.7(3)
C14 O3 C17 118.6(4)
C19 O5 C20 116.1(3)
O1 C1 C8 122.1(3)
O1 C1 C2 121.7(3)
C8 C1 C2 116.1(3)
C1 C2 C3 107.1(2)
C1 C2 C21 111.0(2)
C3 C2 C21 113.1(2)
C1 C2 C10 112.1(2)
C3 C2 C10 109.1(2)
C21 C2 C10 104.6(2)
O2 C3 C2 111.2(2)
O2 C3 H3A 109.4
C2 C3 H3A 109.4
O2 C3 H3B 109.4
C2 C3 H3B 109.4
H3A C3 H3B 108.0
C5 C4 C9 118.9(5)
C5 C4 H4 120.6
C9 C4 H4 120.6
C6 C5 C4 120.6(4)
C6 C5 H5 119.7
C4 C5 H5 119.7
C5 C6 C7 120.8(5)
C5 C6 H6 119.6
C7 C6 H6 119.6
C6 C7 C8 120.7(5)
C6 C7 H7 119.7
C8 C7 H7 119.7
C9 C8 C7 117.8(3)
C9 C8 C1 120.9(3)
C7 C8 C1 121.1(3)
O2 C9 C8 121.1(3)
O2 C9 C4 117.7(4)
C8 C9 C4 121.2(4)
N1 C10 C11 112.5(3)
N1 C10 C2 103.5(2)
C11 C10 C2 117.1(2)
N1 C10 H10 107.8
C11 C10 H10 107.8
C2 C10 H10 107.8
C16 C11 C12 117.9(3)
C16 C11 C10 122.9(3)
C12 C11 C10 119.2(3)
C13 C12 C11 121.5(4)
C13 C12 H12 119.2
C11 C12 H12 119.2
C12 C13 C14 119.7(4)
C12 C13 H13 120.2
C14 C13 H13 120.2
C15 C14 O3 125.2(5)
C15 C14 C13 119.9(4)
O3 C14 C13 114.9(4)
C14 C15 C16 120.1(4)
C14 C15 H15 119.9
C16 C15 H15 119.9
C11 C16 C15 120.8(3)
C11 C16 H16 119.6
C15 C16 H16 119.6
O3 C17 H17A 109.5
O3 C17 H17B 109.5
H17A C17 H17B 109.5
O3 C17 H17C 109.5
H17A C17 H17C 109.5
H17B C17 H17C 109.5
N1 C18 C19 110.1(3)
N1 C18 C21 101.9(2)
C19 C18 C21 111.1(2)
N1 C18 H18 111.2
C19 C18 H18 111.2
C21 C18 H18 111.2
O4 C19 O5 122.3(3)
O4 C19 C18 126.5(3)
O5 C19 C18 111.2(3)
O5 C20 H20A 109.5
O5 C20 H20B 109.5
H20A C20 H20B 109.5
O5 C20 H20C 109.5
H20A C20 H20C 109.5
H20B C20 H20C 109.5
C22 C21 C18 118.3(2)
C22 C21 C2 114.6(2)
C18 C21 C2 103.4(2)
C22 C21 H21 106.6
C18 C21 H21 106.6
C2 C21 H21 106.6
C23 C22 C27 116.8(3)
C23 C22 C21 119.4(3)
C27 C22 C21 123.7(3)
C24 C23 C22 122.0(3)
C24 C23 H23 119.0
C22 C23 H23 119.0
C23 C24 C25 121.4(3)
C23 C24 H24 119.3
C25 C24 H24 119.3
C26 C25 C24 116.6(3)
C26 C25 C28 122.2(3)
C24 C25 C28 121.2(3)
C25 C26 C27 122.3(3)
C25 C26 H26 118.9
C27 C26 H26 118.9
C26 C27 C22 121.0(3)
C26 C27 H27 119.5
C22 C27 H27 119.5
C25 C28 H28A 109.5
C25 C28 H28B 109.5
H28A C28 H28B 109.5
C25 C28 H28C 109.5
H28A C28 H28C 109.5
H28B C28 H28C 109.5

loop_
_geom_bond_atom_site_label_1
_geom_bond_atom_site_label_2
_geom_bond_site_symmetry_2
_geom_bond_distance
_geom_bond_publ_flag
N1 C18 . 1.462(4) ?
N1 C10 . 1.467(4) ?
N1 H1 . 0.8600 ?
O1 C1 . 1.219(3) ?
O2 C9 . 1.370(4) ?
O2 C3 . 1.435(4) ?
O3 C14 . 1.377(5) ?
O3 C17 . 1.390(6) ?
O4 C19 . 1.177(4) ?
O5 C19 . 1.320(4) ?
O5 C20 . 1.455(5) ?
C1 C8 . 1.470(4) ?
C1 C2 . 1.528(4) ?
C2 C3 . 1.530(4) ?
C2 C21 . 1.545(4) ?
C2 C10 . 1.578(4) ?
C3 H3A . 0.9700 ?
C3 H3B . 0.9700 ?
C4 C5 . 1.375(7) ?
C4 C9 . 1.387(5) ?
C4 H4 . 0.9300 ?
C5 C6 . 1.359(7) ?
C5 H5 . 0.9300 ?
C6 C7 . 1.363(6) ?
C6 H6 . 0.9300 ?
C7 C8 . 1.395(5) ?
C7 H7 . 0.9300 ?
C8 C9 . 1.387(5) ?
C10 C11 . 1.514(4) ?
C10 H10 . 0.9800 ?
C11 C16 . 1.362(5) ?
C11 C12 . 1.392(5) ?
C12 C13 . 1.368(5) ?
C12 H12 . 0.9300 ?
C13 C14 . 1.380(6) ?
C13 H13 . 0.9300 ?
C14 C15 . 1.351(6) ?
C15 C16 . 1.402(5) ?
C15 H15 . 0.9300 ?
C16 H16 . 0.9300 ?
C17 H17A . 0.9600 ?
C17 H17B . 0.9600 ?
C17 H17C . 0.9600 ?
C18 C19 . 1.503(4) ?
C18 C21 . 1.516(4) ?
C18 H18 . 0.9800 ?
C20 H20A . 0.9600 ?
C20 H20B . 0.9600 ?
C20 H20C . 0.9600 ?
C21 C22 . 1.510(4) ?
C21 H21 . 0.9800 ?
C22 C23 . 1.385(4) ?
C22 C27 . 1.390(4) ?
C23 C24 . 1.371(5) ?
C23 H23 . 0.9300 ?
C24 C25 . 1.399(5) ?
C24 H24 . 0.9300 ?
C25 C26 . 1.372(4) ?
C25 C28 . 1.498(5) ?
C26 C27 . 1.382(4) ?
C26 H26 . 0.9300 ?
C27 H27 . 0.9300 ?
C28 H28A . 0.9600 ?
C28 H28B . 0.9600 ?
C28 H28C . 0.9600 ?

loop_
_geom_hbond_atom_site_label_D
_geom_hbond_atom_site_label_H
_geom_hbond_atom_site_label_A
_geom_hbond_site_symmetry_A
_geom_hbond_distance_DH
_geom_hbond_distance_HA
_geom_hbond_distance_DA
_geom_hbond_angle_DHA
C3 H3A O4 4_556 0.97 2.62 3.591(4) 175

loop_
_geom_torsion_atom_site_label_1
_geom_torsion_atom_site_label_2
_geom_torsion_atom_site_label_3
_geom_torsion_atom_site_label_4
_geom_torsion
O1 C1 C2 C3 151.9(3)
C8 C1 C2 C3 -28.5(3)
O1 C1 C2 C21 28.1(4)
C8 C1 C2 C21 -152.4(2)
O1 C1 C2 C10 -88.4(3)
C8 C1 C2 C10 91.1(3)
C9 O2 C3 C2 -58.7(4)
C1 C2 C3 O2 59.0(3)
C21 C2 C3 O2 -178.4(2)
C10 C2 C3 O2 -62.5(3)
C9 C4 C5 C6 -0.2(7)
C4 C5 C6 C7 1.2(8)
C5 C6 C7 C8 -0.7(7)
C6 C7 C8 C9 -0.7(5)
C6 C7 C8 C1 174.0(3)
O1 C1 C8 C9 176.7(3)
C2 C1 C8 C9 -2.9(4)
O1 C1 C8 C7 2.1(5)
C2 C1 C8 C7 -177.4(3)
C3 O2 C9 C8 24.1(4)
C3 O2 C9 C4 -155.8(3)
C7 C8 C9 O2 -178.2(3)
C1 C8 C9 O2 7.1(5)
C7 C8 C9 C4 1.7(5)
C1 C8 C9 C4 -173.0(3)
C5 C4 C9 O2 178.6(4)
C5 C4 C9 C8 -1.3(6)
C18 N1 C10 C11 158.7(2)
C18 N1 C10 C2 31.3(3)
C1 C2 C10 N1 114.9(3)
C3 C2 C10 N1 -126.7(2)
C21 C2 C10 N1 -5.4(3)
C1 C2 C10 C11 -9.5(4)
C3 C2 C10 C11 109.0(3)
C21 C2 C10 C11 -129.8(3)
N1 C10 C11 C16 -35.7(4)
C2 C10 C11 C16 84.0(4)
N1 C10 C11 C12 144.9(3)
C2 C10 C11 C12 -95.4(4)
C16 C11 C12 C13 0.5(6)
C10 C11 C12 C13 179.9(4)
C11 C12 C13 C14 1.1(7)
C17 O3 C14 C15 2.2(7)
C17 O3 C14 C13 -178.8(5)
C12 C13 C14 C15 -2.8(7)
C12 C13 C14 O3 178.1(4)
O3 C14 C15 C16 -178.1(4)
C13 C14 C15 C16 2.9(6)
C12 C11 C16 C15 -0.5(5)
C10 C11 C16 C15 -179.8(3)
C14 C15 C16 C11 -1.3(6)
C10 N1 C18 C19 -163.2(2)
C10 N1 C18 C21 -45.3(3)
C20 O5 C19 O4 1.8(6)
C20 O5 C19 C18 -178.0(3)
N1 C18 C19 O4 56.3(5)
C21 C18 C19 O4 -55.8(5)
N1 C18 C19 O5 -124.0(3)
C21 C18 C19 O5 123.9(3)
N1 C18 C21 C22 167.5(2)
C19 C18 C21 C22 -75.3(3)
N1 C18 C21 C2 39.6(3)
C19 C18 C21 C2 156.8(2)
C1 C2 C21 C22 87.9(3)
C3 C2 C21 C22 -32.4(3)
C10 C2 C21 C22 -151.0(2)
C1 C2 C21 C18 -141.8(2)
C3 C2 C21 C18 97.8(3)
C10 C2 C21 C18 -20.8(3)
C18 C21 C22 C23 146.5(3)
C2 C21 C22 C23 -91.1(3)
C18 C21 C22 C27 -38.6(4)
C2 C21 C22 C27 83.8(4)
C27 C22 C23 C24 -2.0(5)
C21 C22 C23 C24 173.2(3)
C22 C23 C24 C25 0.8(5)
C23 C24 C25 C26 0.7(5)
C23 C24 C25 C28 -178.8(3)
C24 C25 C26 C27 -0.9(5)
C28 C25 C26 C27 178.7(3)
C25 C26 C27 C22 -0.4(5)
C23 C22 C27 C26 1.8(5)
C21 C22 C27 C26 -173.2(3)
